data_2235004
loop_
_publ_author_name
'Smith, Graham'
'Wermuth, Urs D.'

_publ_section_title
;
 4-Amino-<i>N</i>-(4,6-dimethylpyrimidin-2-yl)benzenesulfonamide--4-nitrobenzoic
 acid (1/1)
;
_journal_coeditor_code GK2481
_journal_issue 6
_journal_name_full 'Acta Crystallographica Section E'
_journal_page_first o1649
_journal_page_last o1650
_journal_paper_doi 10.1107/S1600536812019563
_journal_volume 68
_journal_year 2012
_chemical_formula_iupac 'C7 H5 N O4, C12 H14 N4 O2 S'
_chemical_formula_moiety 'C7 H5 N O4, C12 H14 N4 O2 S'
_chemical_formula_sum 'C19 H19 N5 O6 S'
_chemical_formula_weight 445.46
_chemical_melting_point 482
_chemical_name_common 'sulfamethazine 4-nitrobenzoic acid (1:1) adduct'
_chemical_name_systematic
;
4-Amino-<i>N</i>-(4,6-dimethylpyrimidin-2-yl)benzenesulfonamide--4-nitrobenzoic
acid (1/1)
;
_space_group_IT_number 2
_symmetry_cell_setting triclinic
_symmetry_space_group_name_Hall '-P 1'
_symmetry_space_group_name_H-M 'P -1'
_atom_sites_solution_hydrogens geom
_atom_sites_solution_primary direct
_atom_sites_solution_secondary difmap
_audit_creation_method SHELXL97
_cell_angle_alpha 90.810(4)
_cell_angle_beta 92.841(4)
_cell_angle_gamma 96.090(4)
_cell_formula_units_Z 4
_cell_length_a 8.3483(3)
_cell_length_b 13.8354(6)
_cell_length_c 17.9813(8)
_cell_measurement_reflns_used 10792
_cell_measurement_temperature 200(2)
_cell_measurement_theta_max 28.66
_cell_measurement_theta_min 3.15
_cell_volume 2062.22(15)
_computing_cell_refinement 'CrysAlis PRO (Oxford Diffraction, 2010)'
_computing_data_collection 'CrysAlis PRO (Oxford Diffraction, 2010)'
_computing_data_reduction 'CrysAlis PRO (Oxford Diffraction, 2010)'
_computing_molecular_graphics 'PLATON (Spek, 2009)'
_computing_publication_material 'PLATON (Spek, 2009)'
_computing_structure_refinement 'SHELXL97 (Sheldrick, 2008) in WinGX (Farrugia, 1999)'
_computing_structure_solution 'SIR92 (Altomare <i>et al.</i>, 1994)'
_diffrn_ambient_temperature 200(2)
_diffrn_detector_area_resol_mean 16.0774
_diffrn_measured_fraction_theta_full 0.998
_diffrn_measured_fraction_theta_max 0.998
_diffrn_measurement_device_type 'Oxford Diffraction Gemini-S CCD detector'
_diffrn_measurement_method '\w scans'
_diffrn_radiation_monochromator graphite
_diffrn_radiation_source 'Enhance (Mo) X-ray source'
_diffrn_radiation_type MoK\a
_diffrn_radiation_wavelength 0.71073
_diffrn_reflns_av_R_equivalents 0.0280
_diffrn_reflns_av_sigmaI/netI 0.0367
_diffrn_reflns_limit_h_max 10
_diffrn_reflns_limit_h_min -10
_diffrn_reflns_limit_k_max 17
_diffrn_reflns_limit_k_min -17
_diffrn_reflns_limit_l_max 22
_diffrn_reflns_limit_l_min -22
_diffrn_reflns_number 25486
_diffrn_reflns_theta_full 26.00
_diffrn_reflns_theta_max 26.00
_diffrn_reflns_theta_min 3.15
_diffrn_standards_interval_count 0
_diffrn_standards_interval_time 0
_diffrn_standards_number 0
_exptl_absorpt_coefficient_mu 0.205
_exptl_absorpt_correction_T_max 0.988
_exptl_absorpt_correction_T_min 0.968
_exptl_absorpt_correction_type multi-scan
_exptl_absorpt_process_details '(CrysAlis PRO; Oxford Diffraction, 2010)'
_exptl_crystal_colour 'pale yellow'
_exptl_crystal_density_diffrn 1.435
_exptl_crystal_density_method 'not measured'
_exptl_crystal_description block
_exptl_crystal_F_000 928
_exptl_crystal_size_max 0.35
_exptl_crystal_size_mid 0.35
_exptl_crystal_size_min 0.30
_refine_diff_density_max 0.270
_refine_diff_density_min -0.405
_refine_ls_extinction_method none
_refine_ls_goodness_of_fit_ref 0.994
_refine_ls_hydrogen_treatment mixed
_refine_ls_matrix_type full
_refine_ls_number_parameters 595
_refine_ls_number_reflns 8077
_refine_ls_number_restraints 0
_refine_ls_restrained_S_all 0.994
_refine_ls_R_factor_all 0.0552
_refine_ls_R_factor_gt 0.0369
_refine_ls_shift/su_max 0.002
_refine_ls_shift/su_mean 0.000
_refine_ls_structure_factor_coef Fsqd
_refine_ls_weighting_details 'calc w=1/[\s^2^(Fo^2^)+(0.0540P)^2^] where P=(Fo^2^+2Fc^2^)/3'
_refine_ls_weighting_scheme calc
_refine_ls_wR_factor_gt 0.0882
_refine_ls_wR_factor_ref 0.0925
_reflns_number_gt 6075
_reflns_number_total 8077
_reflns_threshold_expression I>2\s(I)
_cod_data_source_file gk2481.cif
_cod_data_source_block I
_cod_original_cell_volume 2062.23(15)
_cod_database_code 2235004
_cod_database_fobs_code 2235004

loop_
_symmetry_equiv_pos_as_xyz
'x, y, z'
'-x, -y, -z'

loop_
_atom_site_aniso_label
_atom_site_aniso_U_11
_atom_site_aniso_U_22
_atom_site_aniso_U_33
_atom_site_aniso_U_12
_atom_site_aniso_U_13
_atom_site_aniso_U_23
S1A 0.0325(2) 0.0323(3) 0.0213(2) 0.0143(2) -0.0006(2) -0.0012(2)
O11A 0.0363(7) 0.0457(8) 0.0284(7) 0.0191(6) -0.0042(5) 0.0030(6)
O12A 0.0428(8) 0.0312(7) 0.0330(7) 0.0108(6) -0.0010(6) -0.0079(5)
N1A 0.0244(7) 0.0211(7) 0.0226(7) 0.0053(6) 0.0024(6) 0.0018(6)
N2A 0.0360(9) 0.0266(8) 0.0226(8) 0.0177(7) 0.0035(6) 0.0007(6)
N3A 0.0241(7) 0.0204(7) 0.0276(8) 0.0070(6) 0.0027(6) 0.0011(6)
N41A 0.0408(11) 0.0334(11) 0.0573(12) 0.0109(9) 0.0078(9) 0.0097(9)
C2A 0.0200(8) 0.0201(8) 0.0242(9) 0.0034(7) 0.0024(7) 0.0018(7)
C4A 0.0231(9) 0.0191(9) 0.0325(10) 0.0043(7) 0.0004(7) 0.0025(7)
C5A 0.0324(10) 0.0238(9) 0.0278(10) 0.0063(7) -0.0029(7) 0.0050(7)
C6A 0.0236(9) 0.0231(9) 0.0250(9) 0.0028(7) 0.0010(7) 0.0022(7)
C11A 0.0343(10) 0.0316(10) 0.0195(9) 0.0141(8) 0.0016(7) 0.0010(7)
C21A 0.0397(11) 0.0271(10) 0.0321(10) 0.0146(8) 0.0062(8) 0.0029(8)
C31A 0.0379(11) 0.0340(11) 0.0357(11) 0.0194(9) 0.0092(8) 0.0043(8)
C41A 0.0368(10) 0.0336(10) 0.0230(9) 0.0112(8) 0.0014(7) 0.0054(7)
C42A 0.0393(11) 0.0279(10) 0.0400(11) 0.0154(8) 0.0021(8) 0.0021(8)
C51A 0.0439(11) 0.0269(10) 0.0335(10) 0.0134(8) -0.0010(8) 0.0019(8)
C61A 0.0370(11) 0.0324(11) 0.0292(10) 0.0193(8) -0.0012(8) -0.0024(8)
C62A 0.0471(12) 0.0354(11) 0.0243(10) 0.0146(9) 0.0015(8) 0.0018(8)
S1B 0.0281(2) 0.0269(2) 0.0183(2) 0.0036(2) -0.0003(2) 0.0045(2)
O11B 0.0270(6) 0.0409(7) 0.0263(7) 0.0030(5) -0.0052(5) 0.0029(5)
O12B 0.0446(8) 0.0274(7) 0.0272(7) 0.0065(6) 0.0034(5) 0.0085(5)
N1B 0.0519(10) 0.0304(9) 0.0240(8) -0.0039(7) 0.0034(7) 0.0020(6)
N2B 0.0354(9) 0.0235(8) 0.0202(8) 0.0012(7) 0.0018(6) 0.0014(6)
N3B 0.0377(9) 0.0301(8) 0.0204(8) -0.0004(7) 0.0009(6) 0.0033(6)
N41B 0.0340(11) 0.0366(11) 0.0662(13) 0.0076(8) 0.0000(9) -0.0114(9)
C2B 0.0302(9) 0.0285(10) 0.0189(9) 0.0037(7) 0.0046(7) 0.0019(7)
C4B 0.0503(12) 0.0389(11) 0.0228(10) -0.0025(9) 0.0036(8) 0.0064(8)
C5B 0.0738(15) 0.0349(12) 0.0280(11) -0.0099(10) 0.0042(10) 0.0106(9)
C6B 0.0675(14) 0.0310(11) 0.0266(10) -0.0068(10) 0.0054(9) 0.0024(8)
C11B 0.0266(9) 0.0257(9) 0.0194(8) 0.0014(7) 0.0014(7) 0.0044(7)
C21B 0.0305(9) 0.0277(10) 0.0218(9) -0.0032(7) -0.0027(7) 0.0010(7)
C31B 0.0366(10) 0.0253(10) 0.0291(10) 0.0013(8) 0.0003(8) -0.0027(7)
C41B 0.0319(10) 0.0246(9) 0.0318(10) 0.0047(8) 0.0044(8) 0.0048(7)
C42B 0.0830(17) 0.0518(14) 0.0270(11) -0.0160(12) -0.0058(11) 0.0114(10)
C51B 0.0272(9) 0.0291(10) 0.0363(10) -0.0014(8) -0.0004(8) 0.0003(8)
C61B 0.0316(10) 0.0238(9) 0.0304(10) -0.0012(7) 0.0005(7) -0.0022(7)
C62B 0.129(2) 0.0411(14) 0.0390(13) -0.0308(14) -0.0040(14) 0.0038(10)
O11C 0.0423(8) 0.0292(7) 0.0270(7) 0.0179(6) 0.0017(5) 0.0038(5)
O12C 0.0565(9) 0.0342(8) 0.0290(7) 0.0256(6) 0.0106(6) 0.0056(6)
O41C 0.0499(9) 0.0397(8) 0.0529(9) 0.0200(7) 0.0044(7) -0.0136(7)
O42C 0.0679(10) 0.0431(9) 0.0584(10) 0.0341(8) 0.0029(8) 0.0120(7)
N4C 0.0273(8) 0.0241(8) 0.0488(11) 0.0069(6) 0.0033(7) -0.0013(7)
C1C 0.0211(8) 0.0189(8) 0.0269(9) 0.0029(7) 0.0019(7) 0.0018(7)
C2C 0.0286(9) 0.0235(9) 0.0259(9) 0.0066(7) -0.0030(7) 0.0018(7)
C3C 0.0305(10) 0.0267(10) 0.0274(10) 0.0054(7) 0.0014(7) -0.0052(7)
C4C 0.0203(8) 0.0180(9) 0.0365(10) 0.0044(7) 0.0020(7) 0.0000(7)
C5C 0.0307(10) 0.0277(10) 0.0305(10) 0.0085(8) 0.0033(7) 0.0090(7)
C6C 0.0332(10) 0.0275(10) 0.0248(9) 0.0086(8) 0.0058(7) 0.0036(7)
C11C 0.0248(9) 0.0209(9) 0.0266(9) 0.0039(7) 0.0031(7) 0.0040(7)
O11D 0.0623(10) 0.0428(9) 0.0337(8) -0.0189(7) -0.0128(7) 0.0109(6)
O12D 0.0654(10) 0.0410(8) 0.0280(8) -0.0142(7) -0.0082(7) 0.0018(6)
O41D 0.1005(14) 0.0516(10) 0.0588(11) -0.0353(9) 0.0064(9) 0.0048(8)
O42D 0.0851(13) 0.0546(10) 0.0690(12) -0.0144(9) -0.0378(10) -0.0039(9)
N4D 0.0429(10) 0.0384(10) 0.0480(11) -0.0071(8) 0.0045(8) -0.0051(8)
C1D 0.0290(9) 0.0332(10) 0.0252(9) 0.0020(8) 0.0026(7) -0.0004(7)
C2D 0.0430(11) 0.0340(11) 0.0338(11) -0.0041(9) -0.0031(8) 0.0058(8)
C3D 0.0412(11) 0.0428(12) 0.0330(11) -0.0037(9) -0.0080(8) 0.0026(9)
C4D 0.0291(10) 0.0327(11) 0.0360(11) -0.0012(8) 0.0033(8) -0.0054(8)
C5D 0.0473(12) 0.0328(11) 0.0383(11) -0.0039(9) 0.0054(9) 0.0064(9)
C6D 0.0475(12) 0.0378(11) 0.0256(10) -0.0009(9) -0.0010(8) 0.0022(8)
C11D 0.0365(10) 0.0334(11) 0.0263(10) 0.0024(8) 0.0022(8) 0.0005(8)

loop_
_atom_site_type_symbol
_atom_site_label
_atom_site_fract_x
_atom_site_fract_y
_atom_site_fract_z
_atom_site_U_iso_or_equiv
_atom_site_thermal_displace_type
_atom_site_calc_flag
_atom_site_refinement_flags
_atom_site_occupancy
S S1A 0.43065(5) 0.79681(3) 0.28848(2) 0.02800(10) Uani . . 1.000
O O11A 0.31284(15) 0.85129(9) 0.25216(7) 0.0359(4) Uani . . 1.000
O O12A 0.42294(15) 0.69500(9) 0.27420(7) 0.0354(4) Uani . . 1.000
N N1A 0.43974(15) 0.81078(9) 0.50370(7) 0.0224(4) Uani . . 1.000
N N2A 0.40684(17) 0.81744(11) 0.37704(8) 0.0273(5) Uani . . 1.000
N N3A 0.55850(16) 0.69806(9) 0.42680(7) 0.0237(4) Uani . . 1.000
N N41A 1.0704(2) 0.99483(15) 0.22870(10) 0.0431(7) Uani . . 1.000
C C2A 0.47352(18) 0.77249(11) 0.43760(9) 0.0213(5) Uani . . 1.000
C C4A 0.60735(19) 0.65360(12) 0.48885(9) 0.0248(5) Uani . . 1.000
C C5A 0.5729(2) 0.68510(12) 0.55886(10) 0.0279(6) Uani . . 1.000
C C6A 0.49003(19) 0.76604(12) 0.56539(9) 0.0239(5) Uani . . 1.000
C C11A 0.6208(2) 0.85296(13) 0.26962(9) 0.0277(6) Uani . . 1.000
C C21A 0.7486(2) 0.79910(13) 0.25577(10) 0.0320(6) Uani . . 1.000
C C31A 0.8974(2) 0.84640(13) 0.24231(10) 0.0345(6) Uani . . 1.000
C C41A 0.9242(2) 0.94797(13) 0.24233(9) 0.0306(6) Uani . . 1.000
C C42A 0.6982(2) 0.56738(13) 0.47789(11) 0.0349(6) Uani . . 1.000
C C51A 0.7929(2) 1.00111(13) 0.25553(10) 0.0342(6) Uani . . 1.000
C C61A 0.6457(2) 0.95425(13) 0.26920(10) 0.0319(6) Uani . . 1.000
C C62A 0.4544(2) 0.80788(13) 0.63896(9) 0.0349(6) Uani . . 1.000
S S1B 0.82454(5) 0.68304(3) 0.76744(2) 0.02440(10) Uani . . 1.000
O O11B 0.68139(14) 0.63072(9) 0.73454(6) 0.0316(4) Uani . . 1.000
O O12B 0.86553(15) 0.78235(8) 0.74704(6) 0.0328(4) Uani . . 1.000
N N1B 0.70460(19) 0.53427(11) 0.88061(8) 0.0360(5) Uani . . 1.000
N N2B 0.80838(18) 0.69373(11) 0.85831(8) 0.0265(5) Uani . . 1.000
N N3B 0.84663(17) 0.63531(10) 0.97601(7) 0.0297(5) Uani . . 1.000
N N41B 1.3917(2) 0.47448(14) 0.72035(12) 0.0455(7) Uani . . 1.000
C C2B 0.7850(2) 0.61641(12) 0.90656(9) 0.0257(5) Uani . . 1.000
C C4B 0.8206(2) 0.56378(14) 1.02567(10) 0.0377(6) Uani . . 1.000
C C5B 0.7358(3) 0.47662(14) 1.00405(10) 0.0465(7) Uani . . 1.000
C C6B 0.6801(3) 0.46280(14) 0.93033(10) 0.0425(7) Uani . . 1.000
C C11B 0.98815(19) 0.61767(12) 0.75446(9) 0.0240(5) Uani . . 1.000
C C21B 0.9706(2) 0.52772(12) 0.71686(9) 0.0273(5) Uani . . 1.000
C C31B 1.1044(2) 0.48082(13) 0.70492(9) 0.0306(6) Uani . . 1.000
C C41B 1.2593(2) 0.52095(12) 0.73000(10) 0.0292(6) Uani . . 1.000
C C42B 0.8890(3) 0.58491(16) 1.10348(11) 0.0558(8) Uani . . 1.000
C C51B 1.2744(2) 0.61104(13) 0.76910(10) 0.0313(6) Uani . . 1.000
C C61B 1.1415(2) 0.65878(12) 0.78025(9) 0.0290(6) Uani . . 1.000
C C62B 0.5914(4) 0.36946(16) 0.90160(13) 0.0728(9) Uani . . 1.000
O O11C 0.28879(15) 0.96896(9) 0.52899(6) 0.0318(4) Uani . . 1.000
O O12C 0.28175(16) 0.98996(9) 0.40610(7) 0.0381(5) Uani . . 1.000
O O41C -0.13930(17) 1.36383(10) 0.56806(8) 0.0465(5) Uani . . 1.000
O O42C -0.16315(18) 1.37390(10) 0.44819(8) 0.0544(6) Uani . . 1.000
N N4C -0.11616(17) 1.33583(11) 0.50508(9) 0.0331(5) Uani . . 1.000
C C1C 0.14838(18) 1.09566(11) 0.48052(9) 0.0222(5) Uani . . 1.000
C C2C 0.1110(2) 1.12500(12) 0.55148(9) 0.0259(5) Uani . . 1.000
C C3C 0.0221(2) 1.20285(12) 0.55982(10) 0.0281(6) Uani . . 1.000
C C4C -0.02707(19) 1.24986(11) 0.49670(10) 0.0248(5) Uani . . 1.000
C C5C 0.0061(2) 1.22156(12) 0.42589(10) 0.0291(6) Uani . . 1.000
C C6C 0.0943(2) 1.14346(12) 0.41817(9) 0.0279(6) Uani . . 1.000
C C11C 0.24604(19) 1.01288(12) 0.46862(9) 0.0239(5) Uani . . 1.000
O O11D 1.05367(18) 0.78479(11) 1.02329(7) 0.0484(5) Uani . . 1.000
O O12D 1.02623(17) 0.85230(10) 0.91233(7) 0.0466(5) Uani . . 1.000
O O41D 1.5322(2) 1.24767(12) 1.05689(9) 0.0733(7) Uani . . 1.000
O O42D 1.5638(2) 1.17003(12) 1.15790(10) 0.0726(7) Uani . . 1.000
N N4D 1.5070(2) 1.17635(12) 1.09470(10) 0.0439(6) Uani . . 1.000
C C1D 1.1964(2) 0.93775(13) 1.00653(9) 0.0292(5) Uani . . 1.000
C C2D 1.2715(2) 0.93354(14) 1.07650(10) 0.0376(6) Uani . . 1.000
C C3D 1.3738(2) 1.01145(14) 1.10513(11) 0.0399(7) Uani . . 1.000
C C4D 1.3976(2) 1.09326(13) 1.06304(10) 0.0329(6) Uani . . 1.000
C C5D 1.3250(2) 1.09989(14) 0.99312(11) 0.0399(7) Uani . . 1.000
C C6D 1.2240(2) 1.02123(14) 0.96483(10) 0.0374(6) Uani . . 1.000
C C11D 1.0844(2) 0.85434(13) 0.97541(10) 0.0321(6) Uani . . 1.000
H H2A 0.370(2) 0.8702(15) 0.3853(11) 0.044(6) Uiso . . 1.000
H H5A 0.60500 0.65250 0.60100 0.0330 Uiso calc R 1.000
H H21A 0.73330 0.73150 0.25560 0.0380 Uiso calc R 1.000
H H31A 0.98210 0.81010 0.23300 0.0410 Uiso calc R 1.000
H H41A 1.084(2) 1.0588(17) 0.2288(11) 0.048(6) Uiso . . 1.000
H H42A 1.148(3) 0.9654(19) 0.2322(14) 0.068(8) Uiso . . 1.000
H H43A 0.78950 0.58540 0.44870 0.0520 Uiso calc R 1.000
H H44A 0.62880 0.51630 0.45250 0.0520 Uiso calc R 1.000
H H45A 0.73470 0.54500 0.52550 0.0520 Uiso calc R 1.000
H H51A 0.80690 1.06870 0.25490 0.0410 Uiso calc R 1.000
H H61A 0.56060 0.99030 0.27840 0.0380 Uiso calc R 1.000
H H62A 0.53220 0.86250 0.65170 0.0520 Uiso calc R 1.000
H H63A 0.46000 0.75940 0.67640 0.0520 Uiso calc R 1.000
H H64A 0.34820 0.82870 0.63610 0.0520 Uiso calc R 1.000
H H2B 0.864(2) 0.7480(16) 0.8755(11) 0.046(6) Uiso . . 1.000
H H5B 0.71600 0.42760 1.03830 0.0560 Uiso calc R 1.000
H H21B 0.86880 0.49980 0.70000 0.0330 Uiso calc R 1.000
H H31B 1.09190 0.42120 0.67960 0.0370 Uiso calc R 1.000
H H41B 1.387(2) 0.4219(16) 0.6936(11) 0.044(6) Uiso . . 1.000
H H42B 1.483(3) 0.5016(16) 0.7337(12) 0.050(7) Uiso . . 1.000
H H43B 0.98850 0.62640 1.10210 0.0840 Uiso calc R 1.000
H H44B 0.90850 0.52510 1.12700 0.0840 Uiso calc R 1.000
H H45B 0.81370 0.61680 1.13120 0.0840 Uiso calc R 1.000
H H51B 1.37560 0.63830 0.78750 0.0380 Uiso calc R 1.000
H H61B 1.15340 0.71870 0.80510 0.0350 Uiso calc R 1.000
H H62B 0.51600 0.38240 0.86190 0.1090 Uiso calc R 1.000
H H63B 0.53450 0.33770 0.94110 0.1090 Uiso calc R 1.000
H H64B 0.66680 0.32820 0.88330 0.1090 Uiso calc R 1.000
H H2C 0.14570 1.09230 0.59310 0.0310 Uiso calc R 1.000
H H3C -0.00410 1.22310 0.60680 0.0340 Uiso calc R 1.000
H H5C -0.03000 1.25410 0.38440 0.0350 Uiso calc R 1.000
H H6C 0.11770 1.12260 0.37090 0.0340 Uiso calc R 1.000
H H11C 0.343(3) 0.9142(19) 0.5171(14) 0.090(9) Uiso . . 1.000
H H2D 1.25300 0.87780 1.10440 0.0450 Uiso calc R 1.000
H H3D 1.42550 1.00870 1.15190 0.0480 Uiso calc R 1.000
H H5D 1.34360 1.15610 0.96560 0.0480 Uiso calc R 1.000
H H6D 1.17400 1.02400 0.91760 0.0450 Uiso calc R 1.000
H H11D 0.976(3) 0.732(2) 1.0009(15) 0.092(9) Uiso . . 1.000

loop_
_atom_type_symbol
_atom_type_description
_atom_type_scat_dispersion_real
_atom_type_scat_dispersion_imag
_atom_type_scat_source
C C 0.0033 0.0016 'International Tables Vol C Tables 4.2.6.8 and 6.1.1.4'
H H 0.0000 0.0000 'International Tables Vol C Tables 4.2.6.8 and 6.1.1.4'
N N 0.0061 0.0033 'International Tables Vol C Tables 4.2.6.8 and 6.1.1.4'
O O 0.0106 0.0060 'International Tables Vol C Tables 4.2.6.8 and 6.1.1.4'
S S 0.1246 0.1234 'International Tables Vol C Tables 4.2.6.8 and 6.1.1.4'

loop_
_geom_angle_atom_site_label_1
_geom_angle_atom_site_label_2
_geom_angle_atom_site_label_3
_geom_angle
_geom_angle_publ_flag
O11A S1A O12A 119.17(8) no
O11A S1A N2A 102.91(8) no
O11A S1A C11A 107.51(8) no
O12A S1A N2A 109.82(8) no
O12A S1A C11A 110.09(8) no
N2A S1A C11A 106.48(8) no
O12B S1B N2B 101.89(7) no
O12B S1B C11B 109.32(8) no
N2B S1B C11B 106.68(8) no
O11B S1B C11B 109.61(8) no
O11B S1B O12B 118.86(7) no
O11B S1B N2B 109.66(7) no
C11C O11C H11C 110.7(15) no
C11D O11D H11D 110.8(16) no
C2A N1A C6A 116.89(13) no
S1A N2A C2A 127.86(12) no
C2A N3A C4A 115.69(13) no
C2A N2A H2A 117.0(13) no
S1A N2A H2A 113.2(14) no
H41A N41A H42A 119(2) no
C41A N41A H42A 118.7(19) no
C41A N41A H41A 119.9(11) no
C2B N1B C6B 115.97(15) no
S1B N2B C2B 125.01(12) no
C2B N3B C4B 116.62(14) no
S1B N2B H2B 110.2(13) no
C2B N2B H2B 118.1(13) no
H41B N41B H42B 117.6(19) no
C41B N41B H41B 121.5(11) no
C41B N41B H42B 119.9(16) no
O41C N4C C4C 118.18(15) no
O41C N4C O42C 124.27(15) no
O42C N4C C4C 117.55(15) no
O41D N4D O42D 123.73(18) no
O42D N4D C4D 118.08(16) no
O41D N4D C4D 118.17(17) no
N1A C2A N2A 113.44(13) no
N1A C2A N3A 126.78(14) no
N2A C2A N3A 119.77(14) no
C5A C4A C42A 121.72(15) no
N3A C4A C5A 121.65(15) no
N3A C4A C42A 116.62(15) no
C4A C5A C6A 118.98(16) no
N1A C6A C62A 117.53(14) no
C5A C6A C62A 122.59(15) no
N1A C6A C5A 119.88(15) no
C21A C11A C61A 119.40(16) no
S1A C11A C61A 119.01(13) no
S1A C11A C21A 121.59(14) no
C11A C21A C31A 119.68(16) no
C21A C31A C41A 121.45(16) no
C31A C41A C51A 118.00(16) no
N41A C41A C31A 121.62(17) no
N41A C41A C51A 120.37(17) no
C41A C51A C61A 120.54(16) no
C11A C61A C51A 120.93(16) no
C6A C5A H5A 121.00 no
C4A C5A H5A 121.00 no
C11A C21A H21A 120.00 no
C31A C21A H21A 120.00 no
C21A C31A H31A 119.00 no
C41A C31A H31A 119.00 no
C4A C42A H44A 109.00 no
C4A C42A H45A 109.00 no
C4A C42A H43A 110.00 no
H43A C42A H45A 109.00 no
H43A C42A H44A 109.00 no
H44A C42A H45A 109.00 no
C41A C51A H51A 120.00 no
C61A C51A H51A 120.00 no
C11A C61A H61A 120.00 no
C51A C61A H61A 120.00 no
H62A C62A H63A 109.00 no
H63A C62A H64A 109.00 no
H62A C62A H64A 109.00 no
C6A C62A H62A 109.00 no
C6A C62A H64A 110.00 no
C6A C62A H63A 109.00 no
N1B C2B N2B 118.33(15) no
N1B C2B N3B 127.13(15) no
N2B C2B N3B 114.53(14) no
C5B C4B C42B 123.01(17) no
N3B C4B C5B 120.29(16) no
N3B C4B C42B 116.70(16) no
C4B C5B C6B 118.97(17) no
C5B C6B C62B 122.51(18) no
N1B C6B C5B 120.99(18) no
N1B C6B C62B 116.51(17) no
C21B C11B C61B 119.77(15) no
S1B C11B C21B 121.78(13) no
S1B C11B C61B 118.41(13) no
C11B C21B C31B 119.71(15) no
C21B C31B C41B 121.44(16) no
N41B C41B C31B 122.12(16) no
C31B C41B C51B 118.07(15) no
N41B C41B C51B 119.77(16) no
C41B C51B C61B 120.70(16) no
C11B C61B C51B 120.29(15) no
C4B C5B H5B 121.00 no
C6B C5B H5B 120.00 no
C11B C21B H21B 120.00 no
C31B C21B H21B 120.00 no
C41B C31B H31B 119.00 no
C21B C31B H31B 119.00 no
H43B C42B H45B 109.00 no
C4B C42B H43B 109.00 no
H44B C42B H45B 109.00 no
C4B C42B H45B 109.00 no
H43B C42B H44B 110.00 no
C4B C42B H44B 109.00 no
C41B C51B H51B 120.00 no
C61B C51B H51B 120.00 no
C11B C61B H61B 120.00 no
C51B C61B H61B 120.00 no
H62B C62B H64B 109.00 no
H63B C62B H64B 109.00 no
C6B C62B H63B 109.00 no
C6B C62B H64B 109.00 no
H62B C62B H63B 110.00 no
C6B C62B H62B 109.00 no
C2C C1C C6C 120.19(14) no
C6C C1C C11C 117.96(14) no
C2C C1C C11C 121.85(14) no
C1C C2C C3C 119.79(15) no
C2C C3C C4C 118.46(16) no
N4C C4C C3C 118.98(15) no
N4C C4C C5C 118.03(15) no
C3C C4C C5C 122.97(15) no
C4C C5C C6C 118.09(16) no
C1C C6C C5C 120.48(15) no
O11C C11C C1C 115.10(14) no
O12C C11C C1C 120.96(15) no
O11C C11C O12C 123.95(15) no
C1C C2C H2C 120.00 no
C3C C2C H2C 120.00 no
C2C C3C H3C 121.00 no
C4C C3C H3C 121.00 no
C4C C5C H5C 121.00 no
C6C C5C H5C 121.00 no
C1C C6C H6C 120.00 no
C5C C6C H6C 120.00 no
C2D C1D C11D 120.85(16) no
C6D C1D C11D 119.40(15) no
C2D C1D C6D 119.74(16) no
C1D C2D C3D 120.44(17) no
C2D C3D C4D 118.56(17) no
N4D C4D C3D 117.89(16) no
C3D C4D C5D 122.53(17) no
N4D C4D C5D 119.58(16) no
C4D C5D C6D 118.38(17) no
C1D C6D C5D 120.34(17) no
O11D C11D C1D 113.51(15) no
O12D C11D C1D 122.71(16) no
O11D C11D O12D 123.78(17) no
C1D C2D H2D 120.00 no
C3D C2D H2D 120.00 no
C2D C3D H3D 121.00 no
C4D C3D H3D 121.00 no
C4D C5D H5D 121.00 no
C6D C5D H5D 121.00 no
C1D C6D H6D 120.00 no
C5D C6D H6D 120.00 no

loop_
_geom_bond_atom_site_label_1
_geom_bond_atom_site_label_2
_geom_bond_distance
_geom_bond_publ_flag
S1A O11A 1.4386(13) no
S1A O12A 1.4224(13) no
S1A N2A 1.6393(15) no
S1A C11A 1.7429(18) no
S1B O12B 1.4375(12) no
S1B N2B 1.6520(15) no
S1B C11B 1.7395(17) no
S1B O11B 1.4270(12) no
O11C C11C 1.304(2) no
O12C C11C 1.223(2) no
O41C N4C 1.223(2) no
O42C N4C 1.224(2) no
O11C H11C 0.95(3) no
O11D C11D 1.314(2) no
O12D C11D 1.210(2) no
O41D N4D 1.212(2) no
O42D N4D 1.217(3) no
O11D H11D 0.99(3) no
N1A C6A 1.348(2) no
N1A C2A 1.349(2) no
N2A C2A 1.384(2) no
N3A C2A 1.328(2) no
N3A C4A 1.348(2) no
N41A C41A 1.355(2) no
N2A H2A 0.84(2) no
N41A H41A 0.88(2) no
N41A H42A 0.80(3) no
N1B C2B 1.324(2) no
N1B C6B 1.349(2) no
N2B C2B 1.391(2) no
N3B C2B 1.338(2) no
N3B C4B 1.350(2) no
N41B C41B 1.354(2) no
N2B H2B 0.88(2) no
N41B H41B 0.86(2) no
N41B H42B 0.84(2) no
N4C C4C 1.478(2) no
N4D C4D 1.479(2) no
C4A C42A 1.496(2) no
C4A C5A 1.380(2) no
C5A C6A 1.384(2) no
C6A C62A 1.493(2) no
C11A C21A 1.395(2) no
C11A C61A 1.395(3) no
C21A C31A 1.375(2) no
C31A C41A 1.399(3) no
C41A C51A 1.411(2) no
C51A C61A 1.363(2) no
C5A H5A 0.9300 no
C21A H21A 0.9300 no
C31A H31A 0.9300 no
C42A H44A 0.9600 no
C42A H43A 0.9600 no
C42A H45A 0.9600 no
C51A H51A 0.9300 no
C61A H61A 0.9300 no
C62A H64A 0.9600 no
C62A H62A 0.9600 no
C62A H63A 0.9600 no
C4B C5B 1.373(3) no
C4B C42B 1.498(3) no
C5B C6B 1.387(3) no
C6B C62B 1.491(3) no
C11B C21B 1.398(2) no
C11B C61B 1.399(2) no
C21B C31B 1.374(2) no
C31B C41B 1.402(2) no
C41B C51B 1.413(2) no
C51B C61B 1.372(2) no
C5B H5B 0.9300 no
C21B H21B 0.9300 no
C31B H31B 0.9300 no
C42B H45B 0.9600 no
C42B H43B 0.9600 no
C42B H44B 0.9600 no
C51B H51B 0.9300 no
C61B H61B 0.9300 no
C62B H64B 0.9600 no
C62B H63B 0.9600 no
C62B H62B 0.9600 no
C1C C11C 1.494(2) no
C1C C6C 1.390(2) no
C1C C2C 1.394(2) no
C2C C3C 1.382(2) no
C3C C4C 1.382(2) no
C4C C5C 1.377(3) no
C5C C6C 1.380(2) no
C2C H2C 0.9300 no
C3C H3C 0.9300 no
C5C H5C 0.9300 no
C6C H6C 0.9300 no
C1D C6D 1.391(3) no
C1D C11D 1.490(2) no
C1D C2D 1.382(2) no
C2D C3D 1.379(3) no
C3D C4D 1.373(3) no
C4D C5D 1.377(3) no
C5D C6D 1.379(3) no
C2D H2D 0.9300 no
C3D H3D 0.9300 no
C5D H5D 0.9300 no
C6D H6D 0.9300 no

loop_
_geom_hbond_atom_site_label_D
_geom_hbond_atom_site_label_H
_geom_hbond_atom_site_label_A
_geom_hbond_site_symmetry_A
_geom_hbond_distance_DH
_geom_hbond_distance_HA
_geom_hbond_distance_DA
_geom_hbond_angle_DHA
_geom_hbond_publ_flag
N2A H2A O12C . 0.84(2) 1.92(2) 2.758(2) 178.6(16) yes
N2B H2B O12D . 0.88(2) 1.96(2) 2.825(2) 167.9(17) yes
N41A H41A O12B 2_776 0.88(2) 2.23(2) 3.093(2) 168.5(17) yes
N41B H41B O12A 2_766 0.86(2) 2.44(2) 2.943(2) 117.9(15) yes
N41A H42A O11A 1_655 0.80(3) 2.22(3) 3.002(2) 164(2) yes
N41B H42B O11B 1_655 0.84(2) 2.30(2) 3.066(2) 152(2) yes
O11C H11C N1A . 0.95(3) 1.74(3) 2.6829(18) 175(2) yes
O11D H11D N3B . 0.99(3) 1.67(3) 2.652(2) 171(3) yes
C2D H2D O11D . 0.93 2.41 2.727(2) 100 no
C5A H5A O11B . 0.93 2.48 3.361(2) 157 no
C6C H6C O12B 2_676 0.93 2.51 3.179(2) 129 no
C62B H63B O41D 1_445 0.96 2.44 3.313(3) 151 no

loop_
_geom_torsion_atom_site_label_1
_geom_torsion_atom_site_label_2
_geom_torsion_atom_site_label_3
_geom_torsion_atom_site_label_4
_geom_torsion
_geom_torsion_publ_flag
O11A S1A N2A C2A 170.32(14) no
O12A S1A N2A C2A 42.43(17) no
C11A S1A N2A C2A -76.75(16) no
O11A S1A C11A C21A -141.58(14) no
O11A S1A C11A C61A 39.11(16) no
O12A S1A C11A C21A -10.30(17) no
O12A S1A C11A C61A 170.39(13) no
N2A S1A C11A C21A 108.69(15) no
N2A S1A C11A C61A -70.62(15) no
N2B S1B C11B C21B 118.51(14) no
N2B S1B C11B C61B -63.86(15) no
O11B S1B N2B C2B 59.69(16) no
O12B S1B N2B C2B -173.51(14) no
C11B S1B N2B C2B -58.93(16) no
O11B S1B C11B C21B -0.14(16) no
O11B S1B C11B C61B 177.48(12) no
O12B S1B C11B C21B -132.04(14) no
O12B S1B C11B C61B 45.59(15) no
C2A N1A C6A C5A 0.4(2) no
C2A N1A C6A C62A 179.66(14) no
C6A N1A C2A N3A -3.7(2) no
C6A N1A C2A N2A 175.03(14) no
S1A N2A C2A N3A -5.7(2) no
S1A N2A C2A N1A 175.49(12) no
C2A N3A C4A C5A -1.1(2) no
C4A N3A C2A N1A 4.0(2) no
C4A N3A C2A N2A -174.64(14) no
C2A N3A C4A C42A 177.89(14) no
C6B N1B C2B N3B 1.3(3) no
C2B N1B C6B C5B 0.5(3) no
C6B N1B C2B N2B -177.64(17) no
C2B N1B C6B C62B -179.3(2) no
S1B N2B C2B N1B -30.2(2) no
S1B N2B C2B N3B 150.71(13) no
C2B N3B C4B C5B 0.5(3) no
C2B N3B C4B C42B -179.80(17) no
C4B N3B C2B N2B 177.15(15) no
C4B N3B C2B N1B -1.9(3) no
O41C N4C C4C C5C -176.68(15) no
O41C N4C C4C C3C 2.0(2) no
O42C N4C C4C C3C -177.47(15) no
O42C N4C C4C C5C 3.9(2) no
O42D N4D C4D C5D 176.81(17) no
O42D N4D C4D C3D -3.7(3) no
O41D N4D C4D C3D 177.85(17) no
O41D N4D C4D C5D -1.6(3) no
N3A C4A C5A C6A -1.8(2) no
C42A C4A C5A C6A 179.26(15) no
C4A C5A C6A N1A 2.2(2) no
C4A C5A C6A C62A -177.08(15) no
S1A C11A C21A C31A -178.96(14) no
S1A C11A C61A C51A 179.27(14) no
C61A C11A C21A C31A 0.4(3) no
C21A C11A C61A C51A -0.1(3) no
C11A C21A C31A C41A 0.2(3) no
C21A C31A C41A C51A -0.9(3) no
C21A C31A C41A N41A -179.64(17) no
C31A C41A C51A C61A 1.2(3) no
N41A C41A C51A C61A 179.95(17) no
C41A C51A C61A C11A -0.8(3) no
N3B C4B C5B C6B 1.1(3) no
C42B C4B C5B C6B -178.5(2) no
C4B C5B C6B N1B -1.7(3) no
C4B C5B C6B C62B 178.1(2) no
S1B C11B C61B C51B -177.98(13) no
S1B C11B C21B C31B 176.99(13) no
C21B C11B C61B C51B -0.3(2) no
C61B C11B C21B C31B -0.6(2) no
C11B C21B C31B C41B 0.3(3) no
C21B C31B C41B N41B 178.27(18) no
C21B C31B C41B C51B 0.8(3) no
C31B C41B C51B C61B -1.8(3) no
N41B C41B C51B C61B -179.24(18) no
C41B C51B C61B C11B 1.5(3) no
C11C C1C C6C C5C -178.81(15) no
C2C C1C C11C O12C -177.81(16) no
C6C C1C C11C O11C -177.86(14) no
C2C C1C C11C O11C 2.0(2) no
C6C C1C C2C C3C -1.0(2) no
C11C C1C C2C C3C 179.13(15) no
C2C C1C C6C C5C 1.4(2) no
C6C C1C C11C O12C 2.4(2) no
C1C C2C C3C C4C -0.2(2) no
C2C C3C C4C N4C -177.39(15) no
C2C C3C C4C C5C 1.2(3) no
C3C C4C C5C C6C -0.9(3) no
N4C C4C C5C C6C 177.70(15) no
C4C C5C C6C C1C -0.4(2) no
C6D C1D C2D C3D -0.1(3) no
C11D C1D C2D C3D -179.39(16) no
C2D C1D C6D C5D -0.4(3) no
C11D C1D C6D C5D 178.87(16) no
C2D C1D C11D O11D 6.9(2) no
C2D C1D C11D O12D -174.15(17) no
C6D C1D C11D O11D -172.39(16) no
C6D C1D C11D O12D 6.6(3) no
C1D C2D C3D C4D 0.8(3) no
C2D C3D C4D N4D 179.69(16) no
C2D C3D C4D C5D -0.9(3) no
N4D C4D C5D C6D 179.77(16) no
C3D C4D C5D C6D 0.4(3) no
C4D C5D C6D C1D 0.3(3) no
